data_7135544
loop_
_publ_author_name
'Dzieszkowski, Krzysztof'
'Krucza&#x142;a, Krzysztof'
'Kijewska, Monika'
'Pawlicki, Mi&#x142;osz'

_publ_section_title
;
 Constraint driven modulation of <i>N</i>,<i>N</i>-diarylamine(s) under
 space limitations imprinted in 7.6.6 defect.
;
_journal_issue 9
_journal_name_full 'Chemical communications (Cambridge, England)'
_journal_page_first 2976
_journal_page_last 2980
_journal_paper_doi 10.1039/d5cc06526g
_journal_volume 62
_journal_year 2026
_chemical_formula_moiety 'C26 H19 N3'
_chemical_formula_sum 'C26 H19 N3'
_chemical_formula_weight 373.44
_space_group_crystal_system orthorhombic
_space_group_IT_number 29
_space_group_name_Hall 'P 2c -2ac'
_space_group_name_H-M_alt 'P c a 21'
_atom_sites_solution_hydrogens mixed
_atom_sites_solution_primary dual
_audit_creation_date 2025-07-29
_audit_creation_method
;
Olex2 1.5
(compiled 2025.04.05 svn.rf049d14d for OlexSys, GUI svn.r7224)
;
_audit_update_record
;
2025-08-01 deposited with the CCDC.	2026-01-05 downloaded from the CCDC.
;
_cell_angle_alpha 90
_cell_angle_beta 90
_cell_angle_gamma 90
_cell_formula_units_Z 4
_cell_length_a 12.3366(4)
_cell_length_b 19.8244(6)
_cell_length_c 7.4816(2)
_cell_measurement_reflns_used 3687
_cell_measurement_temperature 100.00
_cell_measurement_theta_max 25.132
_cell_measurement_theta_min 2.95
_cell_volume 1829.74(9)
_computing_molecular_graphics 'Olex2 1.5 (Dolomanov et al., 2009)'
_computing_publication_material 'Olex2 1.5 (Dolomanov et al., 2009)'
_computing_structure_refinement 'SHELXL 2019/3 (Sheldrick, 2015)'
_computing_structure_solution 'SHELXT 2018/2 (Sheldrick, 2018)'
_diffrn_ambient_temperature 100.00
_diffrn_measured_fraction_theta_full 0.998
_diffrn_measured_fraction_theta_max 0.998
_diffrn_measurement_device_type 'Bruker APEX-II CCD'
_diffrn_measurement_method '\w scans'
_diffrn_radiation_type MoK\a
_diffrn_radiation_wavelength 0.71073
_diffrn_reflns_av_R_equivalents 0.1091
_diffrn_reflns_av_unetI/netI 0.0408
_diffrn_reflns_Laue_measured_fraction_full 0.998
_diffrn_reflns_Laue_measured_fraction_max 0.998
_diffrn_reflns_limit_h_max 15
_diffrn_reflns_limit_h_min -15
_diffrn_reflns_limit_k_max 24
_diffrn_reflns_limit_k_min -24
_diffrn_reflns_limit_l_max 8
_diffrn_reflns_limit_l_min -9
_diffrn_reflns_number 45762
_diffrn_reflns_point_group_measured_fraction_full 0.998
_diffrn_reflns_point_group_measured_fraction_max 0.996
_diffrn_reflns_theta_full 25.242
_diffrn_reflns_theta_max 25.675
_diffrn_reflns_theta_min 2.055
_diffrn_source_current 1.4
_diffrn_source_power 0.07
_diffrn_source_voltage 50.0
_exptl_absorpt_coefficient_mu 0.081
_exptl_absorpt_correction_T_max 0.7453
_exptl_absorpt_correction_T_min 0.7007
_exptl_absorpt_correction_type multi-scan
_exptl_absorpt_process_details
;
SADABS-2016/2 (Bruker,2016/2) was used for absorption correction.
wR2(int) was 0.1056 before and 0.0702 after correction.
The Ratio of minimum to maximum transmission is 0.9402.
The \l/2 correction factor is Not present.
;
_exptl_crystal_colour yellow
_exptl_crystal_colour_primary yellow
_exptl_crystal_density_diffrn 1.356
_exptl_crystal_description needle
_exptl_crystal_F_000 784
_exptl_crystal_size_max 0.2
_exptl_crystal_size_mid 0.05
_exptl_crystal_size_min 0.03
_refine_diff_density_max 0.124
_refine_diff_density_min -0.173
_refine_diff_density_rms 0.031
_refine_ls_abs_structure_details
;
 Flack x determined using 1252 quotients [(I+)-(I-)]/[(I+)+(I-)]
 (Parsons, Flack and Wagner, Acta Cryst. B69 (2013) 249-259).
;
_refine_ls_abs_structure_Flack -2.6(10)
_refine_ls_extinction_method none
_refine_ls_goodness_of_fit_ref 1.047
_refine_ls_hydrogen_treatment mixed
_refine_ls_matrix_type full
_refine_ls_number_parameters 268
_refine_ls_number_reflns 3461
_refine_ls_number_restraints 1
_refine_ls_restrained_S_all 1.047
_refine_ls_R_factor_all 0.0368
_refine_ls_R_factor_gt 0.0307
_refine_ls_shift/su_max 0.000
_refine_ls_shift/su_mean 0.000
_refine_ls_structure_factor_coef Fsqd
_refine_ls_weighting_details 'w=1/[\s^2^(Fo^2^)+(0.0344P)^2^] where P=(Fo^2^+2Fc^2^)/3'
_refine_ls_weighting_scheme calc
_refine_ls_wR_factor_gt 0.0670
_refine_ls_wR_factor_ref 0.0691
_reflns_Friedel_coverage 0.839
_reflns_Friedel_fraction_full 0.999
_reflns_Friedel_fraction_max 0.994
_reflns_number_gt 3103
_reflns_number_total 3461
_reflns_threshold_expression 'I > 2\s(I)'
_cod_data_source_file d5cc06526g2.cif
_cod_data_source_block mjp_kd_kds437_100_0ma
_cod_database_code 7135544
_shelx_shelxl_version_number 2019/3
_shelx_space_group_comment
;
The symmetry employed for this shelxl refinement is uniquely defined
by the following loop, which should always be used as a source of
symmetry information in preference to the above space-group names.
They are only intended as comments.
;
_shelx_estimated_absorpt_t_max 0.998
_shelx_estimated_absorpt_t_min 0.984
_olex2_refinement_description
;
1. Fixed Uiso
 At 1.2 times of:
  All C(H) groups, H1 of N1
 At 1.5 times of:
  H3 of N3, H2 of N2
2.a Aromatic/amide H refined with riding coordinates:
 N1(H1), C13(H13), C12(H12), C85(H85), C84(H84), C1(H1a), C101(H101),
 C102(H102), C92(H92), C91(H91), C71(H71), C72(H72), C83(H83), C82(H82), C4(H4),
  C5(H5), C2(H2a)
;
_olex2_submission_special_instructions 'No special instructions were received'

loop_
_space_group_symop_operation_xyz
'x, y, z'
'-x, -y, z+1/2'
'-x+1/2, y, z+1/2'
'x+1/2, -y, z'

loop_
_atom_site_label
_atom_site_type_symbol
_atom_site_fract_x
_atom_site_fract_y
_atom_site_fract_z
_atom_site_U_iso_or_equiv
_atom_site_adp_type
_atom_site_occupancy
_atom_site_site_symmetry_order
_atom_site_calc_flag
_atom_site_refinement_flags_posn
_atom_site_refinement_flags_adp
_atom_site_refinement_flags_occupancy
_atom_site_disorder_assembly
_atom_site_disorder_group
N3 N 0.55301(14) 0.25409(9) 0.5348(3) 0.0194(4) Uani 1 1 d . . . . .
H3 H 0.540(2) 0.2240(12) 0.615(4) 0.029 Uiso 1 1 d . U . . .
N1 N 0.55596(15) 0.11432(9) 0.3488(2) 0.0224(4) Uani 1 1 d . . . . .
H1 H 0.594238 0.135584 0.267138 0.027 Uiso 1 1 calc R U . . .
N2 N 0.74209(16) 0.18090(9) 0.4725(2) 0.0211(4) Uani 1 1 d . . . . .
H2 H 0.670(2) 0.1750(12) 0.472(3) 0.032 Uiso 1 1 d . U . . .
C13 C 0.50539(18) 0.03853(12) 0.5464(3) 0.0261(5) Uani 1 1 d . . . . .
H13 H 0.503462 -0.000318 0.620669 0.031 Uiso 1 1 calc R U . . .
C12 C 0.42385(19) 0.08853(11) 0.5349(3) 0.0263(5) Uani 1 1 d . . . . .
H12 H 0.358303 0.089506 0.601454 0.032 Uiso 1 1 calc R U . . .
C11 C 0.45600(16) 0.13531(11) 0.4108(3) 0.0221(5) Uani 1 1 d . . . . .
C10 C 0.41592(17) 0.20163(11) 0.3486(3) 0.0211(5) Uani 1 1 d . . . . .
C9 C 0.47129(17) 0.26040(10) 0.4050(3) 0.0195(5) Uani 1 1 d . . . . .
C8 C 0.62386(17) 0.30791(11) 0.5872(3) 0.0190(5) Uani 1 1 d . . . . .
C81 C 0.57929(18) 0.36635(11) 0.6723(3) 0.0207(5) Uani 1 1 d . . . . .
C86 C 0.64765(17) 0.42183(11) 0.7141(3) 0.0207(5) Uani 1 1 d . . . . .
C85 C 0.60340(19) 0.47892(11) 0.8010(3) 0.0250(5) Uani 1 1 d . . . . .
H85 H 0.648729 0.516448 0.826490 0.030 Uiso 1 1 calc R U . . .
C84 C 0.4966(2) 0.48100(12) 0.8489(3) 0.0262(5) Uani 1 1 d . . . . .
H84 H 0.468148 0.519400 0.908676 0.031 Uiso 1 1 calc R U . . .
C1 C 0.69487(18) 0.02743(11) 0.4018(3) 0.0253(5) Uani 1 1 d . . . . .
H1A H 0.698846 -0.020171 0.388573 0.030 Uiso 1 1 calc R U . . .
C14 C 0.58753(18) 0.05571(11) 0.4321(3) 0.0224(5) Uani 1 1 d . . . . .
C101 C 0.33306(18) 0.20681(12) 0.2232(3) 0.0258(5) Uani 1 1 d . . . . .
H101 H 0.295640 0.167216 0.186998 0.031 Uiso 1 1 calc R U . . .
C102 C 0.30393(19) 0.26818(12) 0.1502(3) 0.0273(6) Uani 1 1 d . . . . .
H102 H 0.246025 0.271157 0.066855 0.033 Uiso 1 1 calc R U . . .
C92 C 0.36085(17) 0.32535(12) 0.2009(3) 0.0259(5) Uani 1 1 d . . . . .
H92 H 0.342782 0.367663 0.149296 0.031 Uiso 1 1 calc R U . . .
C91 C 0.44367(17) 0.32180(11) 0.3257(3) 0.0212(5) Uani 1 1 d . . . . .
H91 H 0.482065 0.361559 0.357582 0.025 Uiso 1 1 calc R U . . .
C7 C 0.73542(17) 0.30171(10) 0.5652(3) 0.0201(5) Uani 1 1 d . . . . .
C71 C 0.80124(18) 0.35839(11) 0.6089(3) 0.0226(5) Uani 1 1 d . . . . .
H71 H 0.877287 0.355351 0.590569 0.027 Uiso 1 1 calc R U . . .
C72 C 0.75978(19) 0.41642(11) 0.6753(3) 0.0234(5) Uani 1 1 d . . . . .
H72 H 0.806215 0.453827 0.696195 0.028 Uiso 1 1 calc R U . . .
C83 C 0.42946(19) 0.42614(11) 0.8093(3) 0.0247(5) Uani 1 1 d . . . . .
H83 H 0.355204 0.427737 0.842647 0.030 Uiso 1 1 calc R U . . .
C82 C 0.46842(18) 0.37025(11) 0.7235(3) 0.0222(5) Uani 1 1 d . . . . .
H82 H 0.421039 0.333735 0.697815 0.027 Uiso 1 1 calc R U . . .
C6 C 0.79281(16) 0.24092(11) 0.5057(3) 0.0201(5) Uani 1 1 d . . . . .
C3 C 0.81436(18) 0.13187(11) 0.4222(3) 0.0229(5) Uani 1 1 d . . . . .
C4 C 0.91530(18) 0.16216(11) 0.4249(3) 0.0237(5) Uani 1 1 d . . . . .
H4 H 0.982029 0.140914 0.395765 0.028 Uiso 1 1 calc R U . . .
C5 C 0.90252(18) 0.22950(11) 0.4778(3) 0.0232(5) Uani 1 1 d . . . . .
H5 H 0.958959 0.261654 0.492083 0.028 Uiso 1 1 calc R U . . .
C2 C 0.78893(18) 0.06132(11) 0.3905(3) 0.0255(5) Uani 1 1 d . . . . .
H2A H 0.849205 0.034540 0.355714 0.031 Uiso 1 1 calc R U . . .

loop_
_atom_site_aniso_label
_atom_site_aniso_U_11
_atom_site_aniso_U_22
_atom_site_aniso_U_33
_atom_site_aniso_U_23
_atom_site_aniso_U_13
_atom_site_aniso_U_12
N3 0.0195(10) 0.0198(10) 0.0190(9) 0.0026(8) -0.0023(8) -0.0020(8)
N1 0.0248(10) 0.0212(10) 0.0212(10) 0.0019(8) 0.0018(8) -0.0031(8)
N2 0.0195(9) 0.0215(10) 0.0222(9) 0.0000(8) 0.0005(7) 0.0020(9)
C13 0.0332(13) 0.0230(12) 0.0222(11) 0.0014(10) -0.0019(10) -0.0057(11)
C12 0.0260(12) 0.0265(13) 0.0265(12) -0.0006(10) 0.0017(10) -0.0052(11)
C11 0.0194(11) 0.0239(12) 0.0231(11) -0.0041(10) -0.0012(9) -0.0026(10)
C10 0.0177(11) 0.0247(12) 0.0209(11) -0.0016(9) 0.0019(9) -0.0002(10)
C9 0.0165(11) 0.0253(12) 0.0167(10) -0.0016(9) 0.0010(8) -0.0010(9)
C8 0.0205(11) 0.0187(11) 0.0179(11) 0.0029(9) -0.0030(9) -0.0021(9)
C81 0.0248(12) 0.0206(12) 0.0167(11) 0.0021(9) -0.0021(9) 0.0002(10)
C86 0.0248(11) 0.0200(12) 0.0173(10) 0.0026(9) -0.0037(9) 0.0000(9)
C85 0.0339(14) 0.0207(12) 0.0204(12) 0.0003(9) -0.0050(10) -0.0015(10)
C84 0.0342(13) 0.0219(12) 0.0225(12) -0.0015(9) -0.0007(10) 0.0059(11)
C1 0.0340(13) 0.0204(12) 0.0216(11) -0.0010(9) -0.0021(10) 0.0037(10)
C14 0.0276(12) 0.0186(11) 0.0211(11) -0.0020(9) -0.0045(10) -0.0016(9)
C101 0.0207(12) 0.0303(13) 0.0263(12) -0.0050(10) -0.0027(10) -0.0029(10)
C102 0.0202(11) 0.0366(15) 0.0250(12) -0.0028(10) -0.0042(9) 0.0044(11)
C92 0.0237(12) 0.0307(13) 0.0233(12) 0.0016(10) 0.0009(10) 0.0059(10)
C91 0.0209(12) 0.0220(12) 0.0206(11) -0.0015(9) 0.0030(9) -0.0009(9)
C7 0.0231(12) 0.0226(11) 0.0147(10) 0.0038(9) -0.0011(9) -0.0005(10)
C71 0.0189(11) 0.0283(13) 0.0207(12) 0.0034(10) -0.0009(9) -0.0024(10)
C72 0.0265(12) 0.0214(11) 0.0224(11) 0.0008(9) -0.0039(9) -0.0075(11)
C83 0.0248(12) 0.0266(13) 0.0226(11) 0.0024(10) 0.0013(9) 0.0062(10)
C82 0.0236(12) 0.0221(12) 0.0211(12) 0.0016(10) 0.0000(10) 0.0007(10)
C6 0.0216(11) 0.0214(12) 0.0174(11) 0.0040(9) -0.0012(9) -0.0013(9)
C3 0.0285(12) 0.0248(12) 0.0155(11) 0.0024(10) -0.0002(9) 0.0061(10)
C4 0.0218(11) 0.0305(13) 0.0189(11) 0.0023(10) 0.0025(9) 0.0040(10)
C5 0.0222(11) 0.0267(13) 0.0208(11) 0.0027(9) -0.0004(9) -0.0008(10)
C2 0.0301(13) 0.0248(12) 0.0215(12) -0.0001(9) 0.0011(10) 0.0053(10)

loop_
_atom_type_symbol
_atom_type_description
_atom_type_scat_dispersion_real
_atom_type_scat_dispersion_imag
_atom_type_scat_source
C C 0.0033 0.0016 'International Tables Vol C Tables 4.2.6.8 and 6.1.1.4'
H H 0.0000 0.0000 'International Tables Vol C Tables 4.2.6.8 and 6.1.1.4'
N N 0.0061 0.0033 'International Tables Vol C Tables 4.2.6.8 and 6.1.1.4'

loop_
_geom_angle_atom_site_label_1
_geom_angle_atom_site_label_2
_geom_angle_atom_site_label_3
_geom_angle
_geom_angle_site_symmetry_1
_geom_angle_site_symmetry_3
_geom_angle_publ_flag
C9 N3 H3 114.3(17) . . ?
C9 N3 C8 124.04(18) . . ?
C8 N3 H3 115.9(17) . . ?
C11 N1 H1 124.6 . . ?
C14 N1 H1 124.6 . . ?
C14 N1 C11 110.82(18) . . ?
C6 N2 H2 124.7(16) . . ?
C6 N2 C3 111.65(18) . . ?
C3 N2 H2 123.4(16) . . ?
C12 C13 H13 125.9 . . ?
C14 C13 H13 125.9 . . ?
C14 C13 C12 108.3(2) . . ?
C13 C12 H12 126.0 . . ?
C11 C12 C13 108.0(2) . . ?
C11 C12 H12 126.0 . . ?
N1 C11 C10 117.41(19) . . ?
C12 C11 N1 106.36(19) . . ?
C12 C11 C10 135.8(2) . . ?
C9 C10 C11 118.47(19) . . ?
C101 C10 C11 121.5(2) . . ?
C101 C10 C9 119.7(2) . . ?
N3 C9 C10 118.61(19) . . ?
C91 C9 N3 123.11(19) . . ?
C91 C9 C10 118.26(19) . . ?
C81 C8 N3 119.31(19) . . ?
C7 C8 N3 120.33(19) . . ?
C7 C8 C81 120.25(19) . . ?
C86 C81 C8 119.7(2) . . ?
C86 C81 C82 118.0(2) . . ?
C82 C81 C8 122.2(2) . . ?
C85 C86 C81 119.4(2) . . ?
C85 C86 C72 122.1(2) . . ?
C72 C86 C81 118.42(19) . . ?
C86 C85 H85 119.4 . . ?
C84 C85 C86 121.1(2) . . ?
C84 C85 H85 119.4 . . ?
C85 C84 H84 120.3 . . ?
C85 C84 C83 119.5(2) . . ?
C83 C84 H84 120.3 . . ?
C14 C1 H1A 116.5 . . ?
C2 C1 H1A 116.5 . . ?
C2 C1 C14 127.1(2) . . ?
N1 C14 C1 120.83(19) . . ?
C13 C14 N1 106.48(19) . . ?
C13 C14 C1 132.4(2) . . ?
C10 C101 H101 119.2 . . ?
C102 C101 C10 121.5(2) . . ?
C102 C101 H101 119.2 . . ?
C101 C102 H102 120.7 . . ?
C101 C102 C92 118.7(2) . . ?
C92 C102 H102 120.7 . . ?
C102 C92 H92 119.5 . . ?
C91 C92 C102 121.1(2) . . ?
C91 C92 H92 119.5 . . ?
C9 C91 H91 119.7 . . ?
C92 C91 C9 120.7(2) . . ?
C92 C91 H91 119.7 . . ?
C8 C7 C71 117.8(2) . . ?
C8 C7 C6 125.9(2) . . ?
C71 C7 C6 116.27(19) . . ?
C7 C71 H71 118.7 . . ?
C72 C71 C7 122.6(2) . . ?
C72 C71 H71 118.7 . . ?
C86 C72 H72 119.7 . . ?
C71 C72 C86 120.5(2) . . ?
C71 C72 H72 119.7 . . ?
C84 C83 H83 119.3 . . ?
C82 C83 C84 121.4(2) . . ?
C82 C83 H83 119.3 . . ?
C81 C82 H82 119.7 . . ?
C83 C82 C81 120.5(2) . . ?
C83 C82 H82 119.7 . . ?
N2 C6 C7 123.31(18) . . ?
N2 C6 C5 106.1(2) . . ?
C5 C6 C7 130.6(2) . . ?
N2 C3 C4 105.89(19) . . ?
N2 C3 C2 125.9(2) . . ?
C4 C3 C2 127.9(2) . . ?
C3 C4 H4 125.8 . . ?
C3 C4 C5 108.4(2) . . ?
C5 C4 H4 125.8 . . ?
C6 C5 C4 107.9(2) . . ?
C6 C5 H5 126.0 . . ?
C4 C5 H5 126.0 . . ?
C1 C2 C3 131.1(2) . . ?
C1 C2 H2A 114.4 . . ?
C3 C2 H2A 114.4 . . ?

loop_
_geom_bond_atom_site_label_1
_geom_bond_atom_site_label_2
_geom_bond_distance
_geom_bond_site_symmetry_2
_geom_bond_publ_flag
N3 H3 0.86(3) . ?
N3 C9 1.406(3) . ?
N3 C8 1.434(3) . ?
N1 H1 0.8800 . ?
N1 C11 1.381(3) . ?
N1 C14 1.375(3) . ?
N2 H2 0.90(2) . ?
N2 C6 1.367(3) . ?
N2 C3 1.371(3) . ?
C13 H13 0.9500 . ?
C13 C12 1.415(3) . ?
C13 C14 1.369(3) . ?
C12 H12 0.9500 . ?
C12 C11 1.371(3) . ?
C11 C10 1.480(3) . ?
C10 C9 1.415(3) . ?
C10 C101 1.391(3) . ?
C9 C91 1.396(3) . ?
C8 C81 1.432(3) . ?
C8 C7 1.391(3) . ?
C81 C86 1.421(3) . ?
C81 C82 1.422(3) . ?
C86 C85 1.415(3) . ?
C86 C72 1.417(3) . ?
C85 H85 0.9500 . ?
C85 C84 1.366(3) . ?
C84 H84 0.9500 . ?
C84 C83 1.399(3) . ?
C1 H1A 0.9500 . ?
C1 C14 1.456(3) . ?
C1 C2 1.344(3) . ?
C101 H101 0.9500 . ?
C101 C102 1.381(3) . ?
C102 H102 0.9500 . ?
C102 C92 1.386(3) . ?
C92 H92 0.9500 . ?
C92 C91 1.386(3) . ?
C91 H91 0.9500 . ?
C7 C71 1.424(3) . ?
C7 C6 1.467(3) . ?
C71 H71 0.9500 . ?
C71 C72 1.354(3) . ?
C72 H72 0.9500 . ?
C83 H83 0.9500 . ?
C83 C82 1.368(3) . ?
C82 H82 0.9500 . ?
C6 C5 1.388(3) . ?
C3 C4 1.383(3) . ?
C3 C2 1.453(3) . ?
C4 H4 0.9500 . ?
C4 C5 1.401(3) . ?
C5 H5 0.9500 . ?
C2 H2A 0.9500 . ?

loop_
_geom_torsion_atom_site_label_1
_geom_torsion_atom_site_label_2
_geom_torsion_atom_site_label_3
_geom_torsion_atom_site_label_4
_geom_torsion
_geom_torsion_site_symmetry_1
_geom_torsion_site_symmetry_2
_geom_torsion_site_symmetry_3
_geom_torsion_site_symmetry_4
_geom_torsion_publ_flag
N3 C9 C91 C92 -178.7(2) . . . . ?
N3 C8 C81 C86 -175.86(18) . . . . ?
N3 C8 C81 C82 6.5(3) . . . . ?
N3 C8 C7 C71 176.04(19) . . . . ?
N3 C8 C7 C6 -5.9(3) . . . . ?
N1 C11 C10 C9 -67.2(3) . . . . ?
N1 C11 C10 C101 106.2(2) . . . . ?
N2 C6 C5 C4 0.9(2) . . . . ?
N2 C3 C4 C5 0.2(2) . . . . ?
N2 C3 C2 C1 -0.4(4) . . . . ?
C13 C12 C11 N1 -0.4(2) . . . . ?
C13 C12 C11 C10 -172.7(2) . . . . ?
C12 C13 C14 N1 -1.4(2) . . . . ?
C12 C13 C14 C1 172.8(2) . . . . ?
C12 C11 C10 C9 104.5(3) . . . . ?
C12 C11 C10 C101 -82.1(3) . . . . ?
C11 N1 C14 C13 1.1(2) . . . . ?
C11 N1 C14 C1 -173.89(19) . . . . ?
C11 C10 C9 N3 -7.9(3) . . . . ?
C11 C10 C9 C91 170.65(19) . . . . ?
C11 C10 C101 C102 -172.6(2) . . . . ?
C10 C9 C91 C92 2.8(3) . . . . ?
C10 C101 C102 C92 1.5(3) . . . . ?
C9 N3 C8 C81 64.3(3) . . . . ?
C9 N3 C8 C7 -119.6(2) . . . . ?
C9 C10 C101 C102 0.7(3) . . . . ?
C8 N3 C9 C10 172.04(19) . . . . ?
C8 N3 C9 C91 -6.5(3) . . . . ?
C8 C81 C86 C85 -178.91(19) . . . . ?
C8 C81 C86 C72 -2.3(3) . . . . ?
C8 C81 C82 C83 178.1(2) . . . . ?
C8 C7 C71 C72 2.1(3) . . . . ?
C8 C7 C6 N2 -3.4(3) . . . . ?
C8 C7 C6 C5 179.3(2) . . . . ?
C81 C8 C7 C71 -7.8(3) . . . . ?
C81 C8 C7 C6 170.25(19) . . . . ?
C81 C86 C85 C84 1.4(3) . . . . ?
C81 C86 C72 C71 -3.4(3) . . . . ?
C86 C81 C82 C83 0.4(3) . . . . ?
C86 C85 C84 C83 -0.9(3) . . . . ?
C85 C86 C72 C71 173.2(2) . . . . ?
C85 C84 C83 C82 0.1(3) . . . . ?
C84 C83 C82 C81 0.2(3) . . . . ?
C14 N1 C11 C12 -0.4(2) . . . . ?
C14 N1 C11 C10 173.55(18) . . . . ?
C14 C13 C12 C11 1.1(3) . . . . ?
C14 C1 C2 C3 7.3(4) . . . . ?
C101 C10 C9 N3 178.5(2) . . . . ?
C101 C10 C9 C91 -2.9(3) . . . . ?
C101 C102 C92 C91 -1.6(3) . . . . ?
C102 C92 C91 C9 -0.6(3) . . . . ?
C7 C8 C81 C86 8.0(3) . . . . ?
C7 C8 C81 C82 -169.71(19) . . . . ?
C7 C71 C72 C86 3.5(3) . . . . ?
C7 C6 C5 C4 178.6(2) . . . . ?
C71 C7 C6 N2 174.71(19) . . . . ?
C71 C7 C6 C5 -2.6(3) . . . . ?
C72 C86 C85 C84 -175.1(2) . . . . ?
C82 C81 C86 C85 -1.1(3) . . . . ?
C82 C81 C86 C72 175.51(19) . . . . ?
C6 N2 C3 C4 0.4(2) . . . . ?
C6 N2 C3 C2 175.0(2) . . . . ?
C6 C7 C71 C72 -176.1(2) . . . . ?
C3 N2 C6 C7 -178.71(19) . . . . ?
C3 N2 C6 C5 -0.8(2) . . . . ?
C3 C4 C5 C6 -0.8(2) . . . . ?
C4 C3 C2 C1 173.1(2) . . . . ?
C2 C1 C14 N1 41.2(3) . . . . ?
C2 C1 C14 C13 -132.3(3) . . . . ?
C2 C3 C4 C5 -174.3(2) . . . . ?
